data_1547569
loop_
_publ_author_name
'Otomura, Nobutaka'
'Okugawa, Yuto'
'Hirano, Koji'
'Miura, Masahiro'

_publ_section_title
;
 vic-Diphosphination of Alkenes with Silylphosphine under
 Visible-Light-Promoted Photoredox Catalysis.
;
_journal_issue 18
_journal_name_full 'Organic letters'
_journal_page_first 4802
_journal_page_last 4805
_journal_paper_doi 10.1021/acs.orglett.7b02223
_journal_volume 19
_journal_year 2017
_chemical_formula_sum 'C33 H28 P2 S2'
_chemical_formula_weight 550.61
_space_group_crystal_system triclinic
_space_group_IT_number 2
_space_group_name_Hall '-P 1'
_space_group_name_H-M_alt 'P -1'
_symmetry_space_group_name_Hall '-P 1'
_symmetry_space_group_name_H-M 'P -1'
_atom_sites_solution_hydrogens mixed
_audit_creation_method SHELXL-2016/6
_cell_angle_alpha 95.750(12)
_cell_angle_beta 95.75(2)
_cell_angle_gamma 107.27(2)
_cell_formula_units_Z 2
_cell_length_a 10.179(17)
_cell_length_b 10.178(17)
_cell_length_c 14.35(2)
_cell_measurement_reflns_used 4635
_cell_measurement_temperature 173(2)
_cell_measurement_theta_max 27.50
_cell_measurement_theta_min 3.30
_cell_volume 1399(4)
_computing_structure_refinement 'SHELXL-2016/6 (Sheldrick, 2016)'
_diffrn_ambient_temperature 173(2)
_diffrn_detector_area_resol_mean 13.653
_diffrn_measured_fraction_theta_full 0.992
_diffrn_measured_fraction_theta_max 0.975
_diffrn_measurement_device_type 'Rigaku XtaLAB mini'
_diffrn_measurement_method \w
_diffrn_radiation_type MoK\a
_diffrn_radiation_wavelength 0.71075
_diffrn_reflns_av_R_equivalents 0.0194
_diffrn_reflns_av_unetI/netI 0.0496
_diffrn_reflns_Laue_measured_fraction_full 0.992
_diffrn_reflns_Laue_measured_fraction_max 0.975
_diffrn_reflns_limit_h_max 12
_diffrn_reflns_limit_h_min -13
_diffrn_reflns_limit_k_max 13
_diffrn_reflns_limit_k_min -13
_diffrn_reflns_limit_l_max 18
_diffrn_reflns_limit_l_min -7
_diffrn_reflns_number 8280
_diffrn_reflns_point_group_measured_fraction_full 0.992
_diffrn_reflns_point_group_measured_fraction_max 0.975
_diffrn_reflns_theta_full 25.242
_diffrn_reflns_theta_max 27.484
_diffrn_reflns_theta_min 3.333
_exptl_absorpt_coefficient_mu 0.326
_exptl_absorpt_correction_T_max 0.901
_exptl_absorpt_correction_T_min 0.854
_exptl_absorpt_correction_type numerical
_exptl_absorpt_process_details 'NUMABS (Rigaku, 1999)'
_exptl_crystal_colour colorless
_exptl_crystal_density_diffrn 1.307
_exptl_crystal_density_method 'not measured'
_exptl_crystal_description prism
_exptl_crystal_F_000 576
_exptl_crystal_size_max 0.450
_exptl_crystal_size_mid 0.410
_exptl_crystal_size_min 0.320
_refine_diff_density_max 0.312
_refine_diff_density_min -0.344
_refine_diff_density_rms 0.055
_refine_ls_extinction_method none
_refine_ls_goodness_of_fit_ref 1.206
_refine_ls_hydrogen_treatment mixed
_refine_ls_matrix_type full
_refine_ls_number_parameters 406
_refine_ls_number_reflns 6276
_refine_ls_number_restraints 0
_refine_ls_restrained_S_all 1.206
_refine_ls_R_factor_all 0.0663
_refine_ls_R_factor_gt 0.0570
_refine_ls_shift/su_max 0.000
_refine_ls_shift/su_mean 0.000
_refine_ls_structure_factor_coef Fsqd
_refine_ls_weighting_details 'w=1/[\s^2^(Fo^2^)+(0.0124P)^2^+1.5001P] where P=(Fo^2^+2Fc^2^)/3'
_refine_ls_weighting_scheme calc
_refine_ls_wR_factor_gt 0.1060
_refine_ls_wR_factor_ref 0.1099
_reflns_Friedel_coverage 0.000
_reflns_number_gt 5487
_reflns_number_total 6276
_reflns_threshold_expression 'I > 2\s(I)'
_cod_data_source_file ol7b02223_si_002.cif
_cod_data_source_block shelxl
_cod_database_code 1547569
_shelx_shelxl_version_number 2016/6
_shelx_space_group_comment
;
The symmetry employed for this shelxl refinement is uniquely defined
by the following loop, which should always be used as a source of
symmetry information in preference to the above space-group names.
They are only intended as comments.
;
_shelx_estimated_absorpt_t_min 0.867
_shelx_estimated_absorpt_t_max 0.903

loop_
_space_group_symop_operation_xyz
'x, y, z'
'-x, -y, -z'

loop_
_atom_site_label
_atom_site_type_symbol
_atom_site_fract_x
_atom_site_fract_y
_atom_site_fract_z
_atom_site_U_iso_or_equiv
_atom_site_adp_type
_atom_site_occupancy
_atom_site_site_symmetry_order
_atom_site_calc_flag
_atom_site_refinement_flags_posn
_atom_site_refinement_flags_adp
_atom_site_refinement_flags_occupancy
_atom_site_disorder_assembly
_atom_site_disorder_group
C1 C 0.5617(8) 0.0381(8) 0.1607(6) 0.0317(17) Uani 0.488(5) 1 d . . P A 1
H1A H 0.515472 -0.013005 0.097845 0.038 Uiso 0.488(5) 1 calc R U P A 1
H1B H 0.651642 0.105959 0.153973 0.038 Uiso 0.488(5) 1 calc R U P A 1
C2 C 0.4890(9) -0.0635(6) 0.2974(7) 0.0269(15) Uani 0.488(5) 1 d . . P A 1
C3 C 0.5781(8) -0.0577(8) 0.2300(8) 0.0271(15) Uani 0.488(5) 1 d . . P A 1
C4 C 0.6674(9) -0.1367(9) 0.2315(7) 0.0388(18) Uani 0.488(5) 1 d . . P A 1
H4 H 0.726906 -0.135159 0.184400 0.047 Uiso 0.488(5) 1 calc R U P A 1
C38 C 0.5814(7) -0.2245(7) 0.3697(5) 0.0437(17) Uani 0.488(5) 1 d . . P A 1
H38 H 0.583638 -0.282670 0.417311 0.052 Uiso 0.488(5) 1 calc R U P A 1
C39 C 0.4892(6) -0.1463(6) 0.3687(4) 0.0339(15) Uani 0.488(5) 1 d . . P A 1
H39 H 0.428640 -0.149613 0.415293 0.041 Uiso 0.488(5) 1 calc R U P A 1
C40 C 0.6685(8) -0.2174(8) 0.3022(6) 0.0461(19) Uani 0.488(5) 1 d . . P A 1
H40 H 0.731578 -0.269924 0.304590 0.055 Uiso 0.488(5) 1 calc R U P A 1
C9 C 0.5627(6) 0.0095(9) 0.2032(6) 0.0256(14) Uani 0.512(5) 1 d . . P A 2
C10 C 0.5566(8) -0.0784(8) 0.2709(7) 0.0285(15) Uani 0.512(5) 1 d . . P A 2
C17 C 0.4598(7) -0.0627(7) 0.3401(6) 0.0315(15) Uani 0.512(5) 1 d . . P A 2
H17A H 0.510259 -0.016630 0.403131 0.038 Uiso 0.512(5) 1 calc R U P A 2
H17B H 0.391811 -0.152797 0.346387 0.038 Uiso 0.512(5) 1 calc R U P A 2
C23 C 0.6358(9) -0.1694(9) 0.2692(6) 0.0386(18) Uani 0.512(5) 1 d . . P A 2
H23 H 0.633334 -0.230006 0.315667 0.046 Uiso 0.512(5) 1 calc R U P A 2
C34 C 0.6459(6) 0.0101(6) 0.1312(4) 0.0334(14) Uani 0.512(5) 1 d . . P A 2
H34 H 0.649043 0.070841 0.084811 0.040 Uiso 0.512(5) 1 calc R U P A 2
C36 C 0.7174(7) -0.1689(7) 0.1983(6) 0.0446(17) Uani 0.512(5) 1 d . . P A 2
H36 H 0.771234 -0.230873 0.196222 0.054 Uiso 0.512(5) 1 calc R U P A 2
C37 C 0.7239(7) -0.0815(7) 0.1301(5) 0.0460(17) Uani 0.512(5) 1 d . . P A 2
H37 H 0.781631 -0.083896 0.082288 0.055 Uiso 0.512(5) 1 calc R U P A 2
S1 S 0.71324(7) 0.30023(7) 0.36362(5) 0.03129(16) Uani 1 1 d . . . . .
H1 H 0.405(3) 0.118(3) 0.159(2) 0.027(7) Uiso 1 1 d . . . . .
S3 S 0.19922(7) -0.21360(7) 0.13648(5) 0.03119(16) Uani 1 1 d . . . . .
P2 P 0.21122(7) -0.06880(7) 0.24017(5) 0.02517(15) Uani 1 1 d . . . . .
H2 H 0.385(3) 0.092(3) 0.3396(19) 0.020(7) Uiso 1 1 d . . . . .
P41 P 0.56857(7) 0.28812(7) 0.26000(5) 0.02513(15) Uani 1 1 d . . . . .
C5 C 0.4445(3) 0.3717(3) 0.29812(19) 0.0269(5) Uani 1 1 d . . . . .
C6 C 0.1282(3) 0.0557(3) 0.20184(19) 0.0268(5) Uani 1 1 d . . . . .
C7 C 0.1345(3) -0.1324(3) 0.34271(19) 0.0291(6) Uani 1 1 d . . . . .
C8 C 0.6320(3) 0.3649(3) 0.15747(19) 0.0295(6) Uani 1 1 d . . . . .
C11 C 0.1272(3) 0.0808(3) 0.1082(2) 0.0324(6) Uani 1 1 d . . . . .
H11 H 0.171911 0.035055 0.066651 0.039 Uiso 1 1 calc R U . . .
C12 C 0.5552(3) 0.3282(3) 0.0678(2) 0.0371(7) Uani 1 1 d . . . . .
H12 H 0.465265 0.261875 0.058954 0.045 Uiso 1 1 calc R U . . .
C13 C 0.7629(3) 0.4609(3) 0.1691(2) 0.0389(7) Uani 1 1 d . . . . .
H13 H 0.817532 0.485492 0.229553 0.047 Uiso 1 1 calc R U . . .
C14 C 0.3912(3) 0.0314(3) 0.2887(2) 0.0310(6) Uani 1 1 d . . . . .
C15 C 0.4677(3) 0.1075(3) 0.2115(2) 0.0313(6) Uani 1 1 d . . . . .
C16 C 0.0616(3) 0.1226(3) 0.2613(2) 0.0376(7) Uani 1 1 d . . . . .
H16 H 0.061812 0.107148 0.325526 0.045 Uiso 1 1 calc R U . . .
C18 C 0.1711(3) -0.0554(3) 0.4325(2) 0.0370(7) Uani 1 1 d . . . . .
H18 H 0.237417 0.034533 0.441425 0.044 Uiso 1 1 calc R U . . .
C19 C 0.3778(3) 0.4382(3) 0.2386(2) 0.0376(7) Uani 1 1 d . . . . .
H19 H 0.393369 0.437946 0.174374 0.045 Uiso 1 1 calc R U . . .
C20 C -0.0229(3) -0.3149(3) 0.4080(2) 0.0442(8) Uani 1 1 d . . . . .
H20 H -0.090873 -0.403893 0.399195 0.053 Uiso 1 1 calc R U . . .
C21 C 0.0386(3) -0.2633(3) 0.3311(2) 0.0388(7) Uani 1 1 d . . . . .
H21 H 0.014459 -0.318249 0.270683 0.047 Uiso 1 1 calc R U . . .
C22 C 0.0140(3) -0.2383(3) 0.4964(2) 0.0394(7) Uani 1 1 d . . . . .
H22 H -0.027684 -0.274701 0.548507 0.047 Uiso 1 1 calc R U . . .
C24 C 0.7376(3) 0.4847(3) 0.0039(2) 0.0393(7) Uani 1 1 d . . . . .
H24 H 0.773839 0.526519 -0.048266 0.047 Uiso 1 1 calc R U . . .
C25 C 0.4192(3) 0.3730(3) 0.3921(2) 0.0315(6) Uani 1 1 d . . . . .
H25 H 0.464644 0.328245 0.433732 0.038 Uiso 1 1 calc R U . . .
C26 C 0.6084(3) 0.3874(3) -0.0093(2) 0.0405(7) Uani 1 1 d . . . . .
H26 H 0.555742 0.360776 -0.070402 0.049 Uiso 1 1 calc R U . . .
C27 C 0.1112(3) -0.1091(3) 0.5091(2) 0.0394(7) Uani 1 1 d . . . . .
H27 H 0.137516 -0.056365 0.570230 0.047 Uiso 1 1 calc R U . . .
C28 C 0.8149(3) 0.5220(3) 0.0920(2) 0.0448(8) Uani 1 1 d . . . . .
H28 H 0.904054 0.589539 0.100500 0.054 Uiso 1 1 calc R U . . .
C29 C 0.2886(4) 0.5050(4) 0.2724(3) 0.0494(8) Uani 1 1 d . . . . .
H29 H 0.243319 0.550787 0.231506 0.059 Uiso 1 1 calc R U . . .
C30 C -0.0046(3) 0.2359(3) 0.1336(3) 0.0465(8) Uani 1 1 d . . . . .
H30 H -0.050606 0.297169 0.110525 0.056 Uiso 1 1 calc R U . . .
C31 C 0.2648(3) 0.5053(3) 0.3663(3) 0.0464(8) Uani 1 1 d . . . . .
H31 H 0.203984 0.551868 0.389560 0.056 Uiso 1 1 calc R U . . .
C32 C 0.0619(3) 0.1716(3) 0.0749(2) 0.0386(7) Uani 1 1 d . . . . .
H32 H 0.063298 0.189285 0.011169 0.046 Uiso 1 1 calc R U . . .
C33 C -0.0050(4) 0.2117(4) 0.2271(3) 0.0491(8) Uani 1 1 d . . . . .
H33 H -0.051272 0.256598 0.267801 0.059 Uiso 1 1 calc R U . . .
C35 C 0.3290(3) 0.4386(3) 0.4249(2) 0.0392(7) Uani 1 1 d . . . . .
H35 H 0.311355 0.437400 0.488598 0.047 Uiso 1 1 calc R U . . .

loop_
_atom_site_aniso_label
_atom_site_aniso_U_11
_atom_site_aniso_U_22
_atom_site_aniso_U_33
_atom_site_aniso_U_23
_atom_site_aniso_U_13
_atom_site_aniso_U_12
C1 0.035(4) 0.028(3) 0.032(4) 0.003(3) 0.013(3) 0.008(3)
C2 0.023(4) 0.023(3) 0.030(4) 0.003(3) 0.002(3) -0.001(3)
C3 0.028(4) 0.019(3) 0.036(5) 0.006(3) 0.006(4) 0.007(3)
C4 0.036(5) 0.038(4) 0.047(5) 0.002(4) 0.008(4) 0.019(4)
C38 0.044(4) 0.042(4) 0.048(4) 0.017(3) -0.001(3) 0.018(3)
C39 0.029(3) 0.030(3) 0.040(4) 0.010(3) -0.002(2) 0.006(2)
C40 0.042(4) 0.039(4) 0.066(5) 0.012(4) 0.000(4) 0.027(3)
C9 0.022(3) 0.026(4) 0.025(4) -0.003(3) 0.007(3) 0.001(3)
C10 0.024(4) 0.029(3) 0.032(4) 0.006(3) 0.008(3) 0.005(3)
C17 0.027(3) 0.037(4) 0.033(4) 0.011(3) 0.007(3) 0.011(3)
C23 0.042(5) 0.038(4) 0.041(5) 0.011(3) 0.005(4) 0.018(4)
C34 0.032(3) 0.033(3) 0.032(3) -0.005(2) 0.011(2) 0.008(2)
C36 0.036(4) 0.041(4) 0.060(5) -0.007(3) 0.007(3) 0.021(3)
C37 0.042(4) 0.049(4) 0.050(4) -0.004(3) 0.019(3) 0.019(3)
S1 0.0274(3) 0.0350(4) 0.0297(4) 0.0017(3) -0.0001(3) 0.0091(3)
S3 0.0357(4) 0.0264(3) 0.0298(4) -0.0015(3) 0.0032(3) 0.0092(3)
P2 0.0267(3) 0.0226(3) 0.0235(3) 0.0026(3) 0.0002(3) 0.0048(3)
P41 0.0237(3) 0.0254(3) 0.0239(3) -0.0006(3) 0.0042(3) 0.0049(3)
C5 0.0275(13) 0.0227(12) 0.0278(14) 0.0006(10) 0.0028(11) 0.0051(10)
C6 0.0238(13) 0.0253(13) 0.0289(14) 0.0025(11) 0.0015(11) 0.0052(10)
C7 0.0293(14) 0.0270(13) 0.0286(14) 0.0048(11) 0.0010(11) 0.0057(11)
C8 0.0276(13) 0.0295(13) 0.0294(14) 0.0012(11) 0.0069(11) 0.0059(11)
C11 0.0332(15) 0.0350(15) 0.0293(15) 0.0040(12) 0.0020(12) 0.0117(12)
C12 0.0324(15) 0.0414(16) 0.0306(15) 0.0026(13) 0.0043(12) 0.0015(13)
C13 0.0337(16) 0.0400(16) 0.0321(16) 0.0042(13) -0.0003(12) -0.0029(13)
C14 0.0335(15) 0.0223(13) 0.0335(16) 0.0028(11) -0.0055(12) 0.0066(11)
C15 0.0220(13) 0.0323(14) 0.0362(16) -0.0064(12) 0.0050(12) 0.0064(11)
C16 0.0413(17) 0.0438(17) 0.0335(16) 0.0055(13) 0.0091(13) 0.0206(14)
C18 0.0411(17) 0.0338(15) 0.0291(15) 0.0028(12) 0.0042(13) 0.0018(13)
C19 0.0463(18) 0.0418(16) 0.0306(16) 0.0069(13) 0.0054(13) 0.0219(14)
C20 0.0455(18) 0.0371(16) 0.0398(18) 0.0077(14) 0.0109(14) -0.0052(14)
C21 0.0412(17) 0.0324(15) 0.0323(16) -0.0003(12) 0.0065(13) -0.0034(13)
C22 0.0435(17) 0.0467(18) 0.0316(16) 0.0145(14) 0.0123(13) 0.0141(15)
C24 0.0465(18) 0.0418(17) 0.0325(16) 0.0106(13) 0.0145(14) 0.0134(14)
C25 0.0346(15) 0.0325(14) 0.0278(14) 0.0004(11) 0.0050(12) 0.0119(12)
C26 0.0469(18) 0.0453(17) 0.0254(15) 0.0032(13) 0.0044(13) 0.0093(15)
C27 0.0446(17) 0.0453(17) 0.0255(15) 0.0025(13) 0.0037(13) 0.0109(15)
C28 0.0388(17) 0.0459(18) 0.0399(18) 0.0095(15) 0.0106(14) -0.0043(14)
C29 0.055(2) 0.053(2) 0.052(2) 0.0093(17) 0.0054(17) 0.0354(18)
C30 0.0467(19) 0.0421(18) 0.055(2) 0.0058(16) -0.0043(16) 0.0239(15)
C31 0.0442(18) 0.0457(18) 0.054(2) -0.0059(16) 0.0090(16) 0.0243(16)
C32 0.0432(17) 0.0362(16) 0.0355(16) 0.0064(13) -0.0038(13) 0.0135(14)
C33 0.054(2) 0.055(2) 0.051(2) 0.0033(17) 0.0108(17) 0.0366(18)
C35 0.0381(16) 0.0448(17) 0.0346(16) -0.0054(13) 0.0084(13) 0.0152(14)

loop_
_atom_type_symbol
_atom_type_description
_atom_type_scat_dispersion_real
_atom_type_scat_dispersion_imag
_atom_type_scat_source
C C 0.0033 0.0016 'International Tables Vol C Tables 4.2.6.8 and 6.1.1.4'
H H 0.0000 0.0000 'International Tables Vol C Tables 4.2.6.8 and 6.1.1.4'
P P 0.1023 0.0942 'International Tables Vol C Tables 4.2.6.8 and 6.1.1.4'
S S 0.1246 0.1234 'International Tables Vol C Tables 4.2.6.8 and 6.1.1.4'

loop_
_geom_angle_atom_site_label_1
_geom_angle_atom_site_label_2
_geom_angle_atom_site_label_3
_geom_angle
C3 C1 C15 98.8(5)
C3 C1 H1A 112.0
C15 C1 H1A 112.0
C3 C1 H1B 112.0
C15 C1 H1B 112.0
H1A C1 H1B 109.7
C3 C2 C39 121.1(8)
C3 C2 C14 115.9(6)
C39 C2 C14 123.0(8)
C4 C3 C2 120.3(10)
C4 C3 C1 127.4(10)
C2 C3 C1 112.3(6)
C40 C4 C3 118.7(10)
C40 C4 H4 120.6
C3 C4 H4 120.6
C40 C38 C39 120.1(6)
C40 C38 H38 120.0
C39 C38 H38 120.0
C2 C39 C38 117.9(7)
C2 C39 H39 121.1
C38 C39 H39 121.1
C4 C40 C38 122.0(8)
C4 C40 H40 119.0
C38 C40 H40 119.0
C10 C9 C34 121.9(8)
C10 C9 C15 115.6(5)
C34 C9 C15 122.5(8)
C9 C10 C23 119.9(9)
C9 C10 C17 112.9(6)
C23 C10 C17 127.2(9)
C10 C17 C14 98.3(5)
C10 C17 H17A 112.1
C14 C17 H17A 112.1
C10 C17 H17B 112.1
C14 C17 H17B 112.1
H17A C17 H17B 109.7
C36 C23 C10 118.2(9)
C36 C23 H23 120.9
C10 C23 H23 120.9
C37 C34 C9 117.7(7)
C37 C34 H34 121.2
C9 C34 H34 121.2
C23 C36 C37 122.3(8)
C23 C36 H36 118.9
C37 C36 H36 118.9
C36 C37 C34 120.1(6)
C36 C37 H37 119.9
C34 C37 H37 119.9
C6 P2 C7 107.22(14)
C6 P2 C14 106.44(16)
C7 P2 C14 103.80(15)
C6 P2 S3 111.37(13)
C7 P2 S3 114.62(14)
C14 P2 S3 112.76(12)
C5 P41 C8 106.95(14)
C5 P41 C15 106.45(16)
C8 P41 C15 103.93(15)
C5 P41 S1 111.38(13)
C8 P41 S1 114.67(14)
C15 P41 S1 112.81(12)
C19 C5 C25 118.8(3)
C19 C5 P41 122.6(2)
C25 C5 P41 118.6(2)
C16 C6 C11 118.9(3)
C16 C6 P2 122.5(2)
C11 C6 P2 118.5(2)
C21 C7 C18 119.0(3)
C21 C7 P2 118.5(2)
C18 C7 P2 122.5(2)
C13 C8 C12 118.9(3)
C13 C8 P41 118.5(2)
C12 C8 P41 122.6(2)
C32 C11 C6 120.7(3)
C32 C11 H11 119.6
C6 C11 H11 119.6
C26 C12 C8 120.9(3)
C26 C12 H12 119.6
C8 C12 H12 119.6
C8 C13 C28 120.0(3)
C8 C13 H13 120.0
C28 C13 H13 120.0
C17 C14 C15 117.2(4)
C15 C14 C2 93.1(4)
C17 C14 P2 109.2(3)
C15 C14 P2 110.4(2)
C2 C14 P2 112.5(3)
C17 C14 H2 100.5(17)
C15 C14 H2 113.1(16)
C2 C14 H2 121.9(17)
P2 C14 H2 105.6(16)
C1 C15 C14 117.0(4)
C14 C15 C9 93.2(4)
C1 C15 P41 109.2(3)
C14 C15 P41 110.4(2)
C9 C15 P41 112.3(3)
C1 C15 H1 102.3(17)
C14 C15 H1 113.7(16)
C9 C15 H1 124.0(17)
P41 C15 H1 103.1(16)
C33 C16 C6 120.0(3)
C33 C16 H16 120.0
C6 C16 H16 120.0
C27 C18 C7 120.5(3)
C27 C18 H18 119.7
C7 C18 H18 119.7
C29 C19 C5 120.1(3)
C29 C19 H19 119.9
C5 C19 H19 119.9
C22 C20 C21 120.7(3)
C22 C20 H20 119.7
C21 C20 H20 119.7
C7 C21 C20 120.0(3)
C7 C21 H21 120.0
C20 C21 H21 120.0
C27 C22 C20 119.8(3)
C27 C22 H22 120.1
C20 C22 H22 120.1
C26 C24 C28 120.4(3)
C26 C24 H24 119.8
C28 C24 H24 119.8
C35 C25 C5 120.6(3)
C35 C25 H25 119.7
C5 C25 H25 119.7
C24 C26 C12 119.5(3)
C24 C26 H26 120.3
C12 C26 H26 120.3
C22 C27 C18 120.0(3)
C22 C27 H27 120.0
C18 C27 H27 120.0
C24 C28 C13 120.3(3)
C24 C28 H28 119.8
C13 C28 H28 119.8
C19 C29 C31 120.2(3)
C19 C29 H29 119.9
C31 C29 H29 119.9
C32 C30 C33 120.0(3)
C32 C30 H30 120.0
C33 C30 H30 120.0
C35 C31 C29 119.9(3)
C35 C31 H31 120.1
C29 C31 H31 120.1
C30 C32 C11 120.0(3)
C30 C32 H32 120.0
C11 C32 H32 120.0
C16 C33 C30 120.4(3)
C16 C33 H33 119.8
C30 C33 H33 119.8
C31 C35 C25 120.4(3)
C31 C35 H35 119.8
C25 C35 H35 119.8

loop_
_geom_bond_atom_site_label_1
_geom_bond_atom_site_label_2
_geom_bond_distance
C1 C3 1.492(10)
C1 C15 1.545(7)
C1 H1A 0.9900
C1 H1B 0.9900
C2 C3 1.384(10)
C2 C39 1.390(9)
C2 C14 1.585(9)
C3 C4 1.381(12)
C4 C40 1.369(11)
C4 H4 0.9500
C38 C40 1.370(10)
C38 C39 1.400(9)
C38 H38 0.9500
C39 H39 0.9500
C40 H40 0.9500
C9 C10 1.379(10)
C9 C34 1.398(8)
C9 C15 1.586(9)
C10 C23 1.398(12)
C10 C17 1.496(10)
C17 C14 1.545(7)
C17 H17A 0.9900
C17 H17B 0.9900
C23 C36 1.376(10)
C23 H23 0.9500
C34 C37 1.393(8)
C34 H34 0.9500
C36 C37 1.381(10)
C36 H36 0.9500
C37 H37 0.9500
S1 P41 1.952(2)
S3 P2 1.954(2)
P2 C6 1.818(3)
P2 C7 1.821(3)
P2 C14 1.837(4)
P41 C5 1.817(3)
P41 C8 1.820(3)
P41 C15 1.843(4)
C5 C19 1.387(4)
C5 C25 1.397(4)
C6 C16 1.387(4)
C6 C11 1.393(4)
C7 C21 1.381(4)
C7 C18 1.393(4)
C8 C13 1.381(4)
C8 C12 1.392(4)
C11 C32 1.384(4)
C11 H11 0.9500
C12 C26 1.392(4)
C12 H12 0.9500
C13 C28 1.396(4)
C13 H13 0.9500
C14 C15 1.556(4)
C14 H2 0.92(3)
C15 H1 0.97(3)
C16 C33 1.382(4)
C16 H16 0.9500
C18 C27 1.392(4)
C18 H18 0.9500
C19 C29 1.382(4)
C19 H19 0.9500
C20 C22 1.375(5)
C20 C21 1.394(4)
C20 H20 0.9500
C21 H21 0.9500
C22 C27 1.373(5)
C22 H22 0.9500
C24 C26 1.373(5)
C24 C28 1.374(5)
C24 H24 0.9500
C25 C35 1.378(4)
C25 H25 0.9500
C26 H26 0.9500
C27 H27 0.9500
C28 H28 0.9500
C29 C31 1.392(5)
C29 H29 0.9500
C30 C32 1.364(5)
C30 C33 1.388(5)
C30 H30 0.9500
C31 C35 1.364(5)
C31 H31 0.9500
C32 H32 0.9500
C33 H33 0.9500
C35 H35 0.9500

loop_
_geom_torsion_atom_site_label_1
_geom_torsion_atom_site_label_2
_geom_torsion_atom_site_label_3
_geom_torsion_atom_site_label_4
_geom_torsion
C39 C2 C3 C4 1.3(10)
C14 C2 C3 C4 -180.0(6)
C39 C2 C3 C1 -179.5(6)
C14 C2 C3 C1 -0.7(8)
C15 C1 C3 C4 -170.5(7)
C15 C1 C3 C2 10.4(7)
C2 C3 C4 C40 -1.8(11)
C1 C3 C4 C40 179.1(7)
C3 C2 C39 C38 -0.6(9)
C14 C2 C39 C38 -179.3(5)
C40 C38 C39 C2 0.5(9)
C3 C4 C40 C38 1.7(12)
C39 C38 C40 C4 -1.1(11)
C34 C9 C10 C23 0.5(10)
C15 C9 C10 C23 179.6(6)
C34 C9 C10 C17 -179.3(6)
C15 C9 C10 C17 -0.2(8)
C9 C10 C17 C14 9.8(7)
C23 C10 C17 C14 -169.9(7)
C9 C10 C23 C36 -0.6(11)
C17 C10 C23 C36 179.2(7)
C10 C9 C34 C37 -0.2(9)
C15 C9 C34 C37 -179.2(5)
C10 C23 C36 C37 0.4(11)
C23 C36 C37 C34 -0.2(10)
C9 C34 C37 C36 0.1(9)
C8 P41 C5 C19 21.4(3)
C15 P41 C5 C19 -89.2(3)
S1 P41 C5 C19 147.4(2)
C8 P41 C5 C25 -156.3(2)
C15 P41 C5 C25 93.1(2)
S1 P41 C5 C25 -30.3(2)
C7 P2 C6 C16 21.3(3)
C14 P2 C6 C16 -89.3(3)
S3 P2 C6 C16 147.5(2)
C7 P2 C6 C11 -156.3(2)
C14 P2 C6 C11 93.1(2)
S3 P2 C6 C11 -30.2(2)
C6 P2 C7 C21 103.8(3)
C14 P2 C7 C21 -143.8(2)
S3 P2 C7 C21 -20.3(3)
C6 P2 C7 C18 -77.6(3)
C14 P2 C7 C18 34.9(3)
S3 P2 C7 C18 158.3(2)
C5 P41 C8 C13 103.7(3)
C15 P41 C8 C13 -143.9(2)
S1 P41 C8 C13 -20.3(3)
C5 P41 C8 C12 -77.8(3)
C15 P41 C8 C12 34.6(3)
S1 P41 C8 C12 158.2(2)
C16 C6 C11 C32 0.4(4)
P2 C6 C11 C32 178.1(2)
C13 C8 C12 C26 -0.4(5)
P41 C8 C12 C26 -178.8(2)
C12 C8 C13 C28 1.5(5)
P41 C8 C13 C28 180.0(2)
C10 C17 C14 C15 -17.5(6)
C10 C17 C14 P2 108.9(4)
C3 C2 C14 C15 -9.1(6)
C39 C2 C14 C15 169.6(5)
C3 C2 C14 P2 104.4(5)
C39 C2 C14 P2 -76.9(6)
C6 P2 C14 C17 169.1(4)
C7 P2 C14 C17 56.1(4)
S3 P2 C14 C17 -68.5(4)
C6 P2 C14 C15 -60.7(2)
C7 P2 C14 C15 -173.64(19)
S3 P2 C14 C15 61.7(2)
C6 P2 C14 C2 -163.1(4)
C7 P2 C14 C2 83.9(4)
S3 P2 C14 C2 -40.7(4)
C3 C1 C15 C14 -17.9(6)
C3 C1 C15 P41 108.5(5)
C2 C14 C15 C1 16.5(5)
P2 C14 C15 C1 -98.8(4)
C17 C14 C15 C9 16.5(4)
P2 C14 C15 C9 -109.3(3)
C17 C14 C15 P41 -98.7(4)
C2 C14 C15 P41 -109.2(3)
P2 C14 C15 P41 135.47(16)
C10 C9 C15 C14 -9.4(5)
C34 C9 C15 C14 169.7(5)
C10 C9 C15 P41 104.2(5)
C34 C9 C15 P41 -76.7(6)
C5 P41 C15 C1 169.4(4)
C8 P41 C15 C1 56.7(4)
S1 P41 C15 C1 -68.1(4)
C5 P41 C15 C14 -60.6(2)
C8 P41 C15 C14 -173.35(19)
S1 P41 C15 C14 61.8(2)
C5 P41 C15 C9 -163.1(4)
C8 P41 C15 C9 84.2(4)
S1 P41 C15 C9 -40.6(4)
C11 C6 C16 C33 0.4(4)
P2 C6 C16 C33 -177.2(2)
C21 C7 C18 C27 -0.4(4)
P2 C7 C18 C27 -179.0(2)
C25 C5 C19 C29 0.3(4)
P41 C5 C19 C29 -177.4(2)
C18 C7 C21 C20 1.8(5)
P2 C7 C21 C20 -179.6(2)
C22 C20 C21 C7 -1.9(5)
C21 C20 C22 C27 0.7(5)
C19 C5 C25 C35 0.4(4)
P41 C5 C25 C35 178.1(2)
C28 C24 C26 C12 1.0(5)
C8 C12 C26 C24 -0.9(5)
C20 C22 C27 C18 0.7(5)
C7 C18 C27 C22 -0.8(5)
C26 C24 C28 C13 0.2(5)
C8 C13 C28 C24 -1.4(5)
C5 C19 C29 C31 -0.3(5)
C19 C29 C31 C35 -0.5(5)
C33 C30 C32 C11 0.9(5)
C6 C11 C32 C30 -1.1(4)
C6 C16 C33 C30 -0.6(5)
C32 C30 C33 C16 0.0(5)
C29 C31 C35 C25 1.2(5)
C5 C25 C35 C31 -1.1(5)
